data_4345788
loop_
_publ_author_name
'Ali, Sk Imran'
'Kremer, Reinhard K.'
'Johnsson, Mats'

_publ_section_title
;
 Hydrothermal Synthesis of the Oxofluoride FeSbO2F2-An Anti-ferromagnetic
 Spin S = 5/2 Compound.
;
_journal_issue 8
_journal_name_full 'Inorganic chemistry'
_journal_page_first 4663
_journal_page_last 4668
_journal_paper_doi 10.1021/acs.inorgchem.7b00301
_journal_volume 56
_journal_year 2017
_chemical_formula_sum 'F2 Fe O2 Sb'
_chemical_formula_weight 247.6
_chemical_name_systematic ' ?'
_space_group_IT_number 15
_symmetry_cell_setting monoclinic
_symmetry_Int_Tables_number 15
_symmetry_space_group_name_Hall '-C 2yc'
_symmetry_space_group_name_H-M 'C 1 2/c 1'
_cell_angle_alpha 90
_cell_angle_beta 103.897(7)
_cell_angle_gamma 90
_cell_formula_units_Z 4
_cell_length_a 11.9129(15)
_cell_length_b 4.9605(5)
_cell_length_c 5.5000(6)
_cell_measurement_reflns_used 2033
_cell_measurement_temperature 293
_cell_measurement_theta_max 37.07
_cell_measurement_theta_min 3.52
_cell_volume 315.50(6)
_diffrn_ambient_temperature 293
_diffrn_measured_fraction_theta_full 0.98
_diffrn_measured_fraction_theta_max 0.98
_diffrn_measurement_device_type 'Bruker AXS area detector'
_diffrn_radiation_probe x-ray
_diffrn_radiation_source 'X-ray tube'
_diffrn_radiation_type 'Mo K\a'
_diffrn_radiation_wavelength 0.71069
_diffrn_reflns_av_R_equivalents 0.0674
_diffrn_reflns_av_unetI/netI 0.048
_diffrn_reflns_limit_h_max 20
_diffrn_reflns_limit_h_min -17
_diffrn_reflns_limit_k_max 8
_diffrn_reflns_limit_k_min -8
_diffrn_reflns_limit_l_max 9
_diffrn_reflns_limit_l_min -9
_diffrn_reflns_number 3970
_diffrn_reflns_theta_full 37.15
_diffrn_reflns_theta_max 37.15
_diffrn_reflns_theta_min 3.52
_exptl_absorpt_coefficient_mu 13.031
_exptl_absorpt_correction_T_max 0.7473
_exptl_absorpt_correction_T_min 0.4475
_exptl_absorpt_correction_type multi-scan
_exptl_absorpt_process_details Sadabs-2014
_exptl_crystal_colour Red
_exptl_crystal_density_diffrn 5.2124
_exptl_crystal_description Red-color
_exptl_crystal_F_000 444
_exptl_crystal_size_max 0.35
_exptl_crystal_size_mid 0.08
_exptl_crystal_size_min 0.05
_refine_diff_density_max 3.78
_refine_diff_density_min -2.15
_refine_ls_extinction_method none
_refine_ls_goodness_of_fit_gt 1.73
_refine_ls_goodness_of_fit_ref 1.65
_refine_ls_number_constraints 0
_refine_ls_number_parameters 30
_refine_ls_number_reflns 657
_refine_ls_number_restraints 0
_refine_ls_R_factor_all 0.0508
_refine_ls_R_factor_gt 0.0430
_refine_ls_shift/su_max 0.0001
_refine_ls_shift/su_mean 0.0000
_refine_ls_structure_factor_coef F
_refine_ls_weighting_details w=1/(\s^2^(F)+0.0009F^2^)
_refine_ls_weighting_scheme sigma
_refine_ls_wR_factor_gt 0.0702
_refine_ls_wR_factor_ref 0.0720
_reflns_number_gt 572
_reflns_number_total 657
_reflns_threshold_expression I>3\s(I)
_cod_data_source_file ic7b00301_si_002.cif
_cod_data_source_block I
_cod_depositor_comments
;
The following automatic conversions were performed:

'_diffrn_radiation_probe' value 'X-ray' changed to 'x-ray' according
to
/home/data/users/saulius/crontab/automatic-downloads/current/ACS/lib/dictionaries/cif_core.dic
dictionary named 'cif_core.dic' version 2.4.2 from 2011-04-26.

'_exptl_absorpt_correction_type' value 'Multi-scan' changed to
'multi-scan' according to
/home/data/users/saulius/crontab/automatic-downloads/current/ACS/lib/dictionaries/cif_core.dic
dictionary named 'cif_core.dic' version 2.4.2 from 2011-04-26.

Automatic conversion script
Id: cif_fix_values 4973 2017-02-22 13:04:09Z antanas 
;
_cod_original_formula_sum 'F2 Fe1 O2 Sb1'
_cod_database_code 4345788

loop_
_space_group_symop_id
_space_group_symop_operation_xyz
1 x,y,z
2 -x,y,-z+1/2
3 -x,-y,-z
4 x,-y,z+1/2
5 x+1/2,y+1/2,z
6 -x+1/2,y+1/2,-z+1/2
7 -x+1/2,-y+1/2,-z
8 x+1/2,-y+1/2,z+1/2

loop_
_atom_site_label
_atom_site_type_symbol
_atom_site_fract_x
_atom_site_fract_y
_atom_site_fract_z
_atom_site_adp_type
_atom_site_U_iso_or_equiv
_atom_site_site_symmetry_multiplicity
_atom_site_occupancy
_atom_site_calc_flag
Sb1 Sb 0 0.18497(13) 0.25 Uani 0.0121(2) 4 1 d
Fe1 Fe 0.25 0.25 0 Uani 0.0100(4) 4 1 d
F1 F 0.1964(4) 0.5474(10) 0.1829(9) Uani 0.0153(12) 8 1 d
O1 O 0.0979(5) 0.0879(12) -0.0325(10) Uani 0.0131(14) 8 1 d

loop_
_atom_site_aniso_label
_atom_site_aniso_type_symbol
_atom_site_aniso_U_11
_atom_site_aniso_U_22
_atom_site_aniso_U_33
_atom_site_aniso_U_12
_atom_site_aniso_U_13
_atom_site_aniso_U_23
Sb1 Sb 0.0122(4) 0.0106(3) 0.0121(3) 0 0.0003(2) 0
Fe1 Fe 0.0104(7) 0.0092(6) 0.0100(6) -0.0006(4) 0.0018(5) 0.0005(4)
F1 F 0.015(2) 0.012(2) 0.0163(19) 0.0015(16) -0.0009(17) -0.0038(15)
O1 O 0.008(2) 0.017(3) 0.013(2) -0.0028(18) -0.0008(17) -0.0009(18)

loop_
_atom_type_symbol
_atom_type_scat_dispersion_real
_atom_type_scat_dispersion_imag
_atom_type_scat_source
F 0.0171 0.0103 'International Tables Vol C tables 4.2.6.8 and 6.1.1.1'
Fe 0.3463 0.8444 'International Tables Vol C tables 4.2.6.8 and 6.1.1.1'
O 0.0106 0.0060 'International Tables Vol C tables 4.2.6.8 and 6.1.1.1'
Sb -0.5866 1.5461 'International Tables Vol C tables 4.2.6.8 and 6.1.1.1'

loop_
_geom_angle_atom_site_label_1
_geom_angle_atom_site_label_2
_geom_angle_atom_site_label_3
_geom_angle_site_symmetry_1
_geom_angle_site_symmetry_3
_geom_angle
Sb1 Sb1 Sb1 3_555 3_556 112.57(2)
Sb1 Sb1 Sb1 3_555 3_565 82.371(14)
Sb1 Sb1 Sb1 3_555 3_566 165.060(19)
Sb1 Sb1 Fe1 3_555 . 64.189(8)
Sb1 Sb1 Fe1 3_555 5_445 61.562(11)
Sb1 Sb1 Fe1 3_555 2_555 122.369(11)
Sb1 Sb1 Fe1 3_555 6_545 79.807(14)
Sb1 Sb1 O1 3_555 . 35.73(15)
Sb1 Sb1 O1 3_555 2_555 124.72(15)
Sb1 Sb1 O1 3_555 3_555 40.44(18)
Sb1 Sb1 O1 3_555 4_555 90.31(17)
Sb1 Sb1 Sb1 3_556 3_565 165.060(19)
Sb1 Sb1 Sb1 3_556 3_566 82.371(14)
Sb1 Sb1 Fe1 3_556 . 122.369(11)
Sb1 Sb1 Fe1 3_556 5_445 79.807(14)
Sb1 Sb1 Fe1 3_556 2_555 64.189(8)
Sb1 Sb1 Fe1 3_556 6_545 61.562(11)
Sb1 Sb1 O1 3_556 . 124.72(15)
Sb1 Sb1 O1 3_556 2_555 35.73(15)
Sb1 Sb1 O1 3_556 3_555 90.31(17)
Sb1 Sb1 O1 3_556 4_555 40.44(18)
Sb1 Sb1 Sb1 3_565 3_566 82.689(17)
Sb1 Sb1 Fe1 3_565 . 63.058(8)
Sb1 Sb1 Fe1 3_565 5_445 108.838(9)
Sb1 Sb1 Fe1 3_565 2_555 108.534(13)
Sb1 Sb1 Fe1 3_565 6_545 124.093(7)
Sb1 Sb1 O1 3_565 . 67.37(16)
Sb1 Sb1 O1 3_565 2_555 135.42(16)
Sb1 Sb1 O1 3_565 3_555 101.93(17)
Sb1 Sb1 O1 3_565 4_555 144.62(18)
Sb1 Sb1 Fe1 3_566 . 108.534(13)
Sb1 Sb1 Fe1 3_566 5_445 124.093(7)
Sb1 Sb1 Fe1 3_566 2_555 63.058(8)
Sb1 Sb1 Fe1 3_566 6_545 108.838(9)
Sb1 Sb1 O1 3_566 . 135.42(16)
Sb1 Sb1 O1 3_566 2_555 67.37(16)
Sb1 Sb1 O1 3_566 3_555 144.62(18)
Sb1 Sb1 O1 3_566 4_555 101.93(17)
Fe1 Sb1 Fe1 . 5_445 125.751(13)
Fe1 Sb1 Fe1 . 2_555 169.67(2)
Fe1 Sb1 Fe1 . 6_545 61.426(8)
Fe1 Sb1 O1 . . 28.51(14)
Fe1 Sb1 O1 . 2_555 156.64(13)
Fe1 Sb1 O1 . 3_555 104.60(18)
Fe1 Sb1 O1 . 4_555 82.56(18)
Fe1 Sb1 Fe1 5_445 2_555 61.426(8)
Fe1 Sb1 Fe1 5_445 6_545 107.918(19)
Fe1 Sb1 O1 5_445 . 97.27(14)
Fe1 Sb1 O1 5_445 2_555 67.47(14)
Fe1 Sb1 O1 5_445 3_555 21.19(18)
Fe1 Sb1 O1 5_445 4_555 97.55(17)
Fe1 Sb1 Fe1 2_555 6_545 125.751(13)
Fe1 Sb1 O1 2_555 . 156.64(13)
Fe1 Sb1 O1 2_555 2_555 28.51(14)
Fe1 Sb1 O1 2_555 3_555 82.56(18)
Fe1 Sb1 O1 2_555 4_555 104.60(18)
Fe1 Sb1 O1 6_545 . 67.47(14)
Fe1 Sb1 O1 6_545 2_555 97.27(14)
Fe1 Sb1 O1 6_545 3_555 97.55(17)
Fe1 Sb1 O1 6_545 4_555 21.19(18)
O1 Sb1 O1 . 2_555 154.8(2)
O1 Sb1 O1 . 3_555 76.2(2)
O1 Sb1 O1 . 4_555 86.7(2)
O1 Sb1 O1 2_555 3_555 86.7(2)
O1 Sb1 O1 2_555 4_555 76.2(2)
O1 Sb1 O1 3_555 4_555 94.2(2)
Sb1 Fe1 Sb1 . 5_555 125.751(11)
Sb1 Fe1 Sb1 . 3_555 54.249(11)
Sb1 Fe1 Sb1 . 7_555 180.0(5)
Sb1 Fe1 Fe1 . 6_544 111.902(10)
Sb1 Fe1 Fe1 . 6_545 60.420(9)
Sb1 Fe1 Fe1 . 6_554 119.580(9)
Sb1 Fe1 Fe1 . 6_555 68.098(10)
Sb1 Fe1 F1 . . 58.12(16)
Sb1 Fe1 F1 . 6_545 74.82(16)
Sb1 Fe1 F1 . 7_555 121.88(16)
Sb1 Fe1 F1 . 4_564 105.18(16)
Sb1 Fe1 O1 . . 32.71(18)
Sb1 Fe1 O1 . 7_555 147.29(18)
Sb1 Fe1 Sb1 5_555 3_555 180.0(5)
Sb1 Fe1 Sb1 5_555 7_555 54.249(11)
Sb1 Fe1 Fe1 5_555 6_544 121.846(7)
Sb1 Fe1 Fe1 5_555 6_545 105.098(9)
Sb1 Fe1 Fe1 5_555 6_554 74.902(9)
Sb1 Fe1 Fe1 5_555 6_555 58.154(7)
Sb1 Fe1 F1 5_555 . 72.68(15)
Sb1 Fe1 F1 5_555 6_545 84.70(14)
Sb1 Fe1 F1 5_555 7_555 107.32(15)
Sb1 Fe1 F1 5_555 4_564 95.30(14)
Sb1 Fe1 O1 5_555 . 158.38(18)
Sb1 Fe1 O1 5_555 7_555 21.62(18)
Sb1 Fe1 Sb1 3_555 7_555 125.751(11)
Sb1 Fe1 Fe1 3_555 6_544 58.154(7)
Sb1 Fe1 Fe1 3_555 6_545 74.902(9)
Sb1 Fe1 Fe1 3_555 6_554 105.098(9)
Sb1 Fe1 Fe1 3_555 6_555 121.846(7)
Sb1 Fe1 F1 3_555 . 107.32(15)
Sb1 Fe1 F1 3_555 6_545 95.30(14)
Sb1 Fe1 F1 3_555 7_555 72.68(15)
Sb1 Fe1 F1 3_555 4_564 84.70(14)
Sb1 Fe1 O1 3_555 . 21.62(18)
Sb1 Fe1 O1 3_555 7_555 158.38(18)
Sb1 Fe1 Fe1 7_555 6_544 68.098(10)
Sb1 Fe1 Fe1 7_555 6_545 119.580(9)
Sb1 Fe1 Fe1 7_555 6_554 60.420(9)
Sb1 Fe1 Fe1 7_555 6_555 111.902(10)
Sb1 Fe1 F1 7_555 . 121.88(16)
Sb1 Fe1 F1 7_555 6_545 105.18(16)
Sb1 Fe1 F1 7_555 7_555 58.12(16)
Sb1 Fe1 F1 7_555 4_564 74.82(16)
Sb1 Fe1 O1 7_555 . 147.29(18)
Sb1 Fe1 O1 7_555 7_555 32.71(18)
Fe1 Fe1 Fe1 6_544 6_545 95.905(8)
Fe1 Fe1 Fe1 6_544 6_554 84.095(8)
Fe1 Fe1 Fe1 6_544 6_555 180.0(5)
Fe1 Fe1 F1 6_544 . 159.35(13)
Fe1 Fe1 F1 6_544 6_545 104.86(15)
Fe1 Fe1 F1 6_544 7_555 20.65(13)
Fe1 Fe1 F1 6_544 4_564 75.14(15)
Fe1 Fe1 O1 6_544 . 79.72(18)
Fe1 Fe1 O1 6_544 7_555 100.28(18)
Fe1 Fe1 Fe1 6_545 6_554 180.0(5)
Fe1 Fe1 Fe1 6_545 6_555 84.095(8)
Fe1 Fe1 F1 6_545 . 93.69(15)
Fe1 Fe1 F1 6_545 6_545 20.59(15)
Fe1 Fe1 F1 6_545 7_555 86.31(15)
Fe1 Fe1 F1 6_545 4_564 159.41(15)
Fe1 Fe1 O1 6_545 . 68.05(16)
Fe1 Fe1 O1 6_545 7_555 111.95(16)
Fe1 Fe1 Fe1 6_554 6_555 95.905(8)
Fe1 Fe1 F1 6_554 . 86.31(15)
Fe1 Fe1 F1 6_554 6_545 159.41(15)
Fe1 Fe1 F1 6_554 7_555 93.69(15)
Fe1 Fe1 F1 6_554 4_564 20.59(15)
Fe1 Fe1 O1 6_554 . 111.95(16)
Fe1 Fe1 O1 6_554 7_555 68.05(16)
Fe1 Fe1 F1 6_555 . 20.65(13)
Fe1 Fe1 F1 6_555 6_545 75.14(15)
Fe1 Fe1 F1 6_555 7_555 159.35(13)
Fe1 Fe1 F1 6_555 4_564 104.86(15)
Fe1 Fe1 O1 6_555 . 100.28(18)
Fe1 Fe1 O1 6_555 7_555 79.72(18)
F1 Fe1 F1 . 6_545 90.3(2)
F1 Fe1 F1 . 7_555 180.0(5)
F1 Fe1 F1 . 4_564 89.7(2)
F1 Fe1 O1 . . 87.0(2)
F1 Fe1 O1 . 7_555 93.0(2)
F1 Fe1 F1 6_545 7_555 89.7(2)
F1 Fe1 F1 6_545 4_564 180.0(5)
F1 Fe1 O1 6_545 . 88.1(2)
F1 Fe1 O1 6_545 7_555 91.9(2)
F1 Fe1 F1 7_555 4_564 90.3(2)
F1 Fe1 O1 7_555 . 93.0(2)
F1 Fe1 O1 7_555 7_555 87.0(2)
F1 Fe1 O1 4_564 . 91.9(2)
F1 Fe1 O1 4_564 7_555 88.1(2)
O1 Fe1 O1 . 7_555 180.0(5)
Fe1 F1 Fe1 . 6_555 138.8(3)
Sb1 O1 Sb1 . 3_555 103.8(3)
Sb1 O1 Fe1 . . 118.8(3)
Sb1 O1 Fe1 3_555 . 137.2(3)

loop_
_geom_bond_atom_site_label_1
_geom_bond_atom_site_label_2
_geom_bond_site_symmetry_2
_geom_bond_distance
Sb1 Sb1 3_555 3.3061(8)
Sb1 Sb1 3_556 3.3061(8)
Sb1 Sb1 3_565 4.1630(9)
Sb1 Sb1 3_566 4.1630(9)
Sb1 Fe1 . 3.5821(7)
Sb1 Fe1 5_445 3.6673(8)
Sb1 Fe1 2_555 3.5821(7)
Sb1 Fe1 6_545 3.6673(8)
Sb1 O1 . 2.209(6)
Sb1 O1 2_555 2.209(6)
Sb1 O1 3_555 1.988(6)
Sb1 O1 4_555 1.988(6)
Fe1 Fe1 6_544 3.7033(6)
Fe1 Fe1 6_545 3.7033(6)
Fe1 Fe1 6_554 3.7033(6)
Fe1 Fe1 6_555 3.7033(6)
Fe1 F1 . 1.976(5)
Fe1 F1 6_545 1.981(5)
Fe1 F1 7_555 1.976(5)
Fe1 F1 4_564 1.981(5)
Fe1 O1 . 1.951(6)
Fe1 O1 7_555 1.951(6)
